data_7227817
loop_
_publ_author_name
'Bovill, Sally M.'
'Dixey, Richard J. C.'
'Saines, Paul J.'

_publ_section_title
;
 Three coordination frameworks with copper formate based low dimensional
 motifs: synthesis, structure and magnetic properties
;
_journal_issue 13
_journal_name_full CrystEngComm
_journal_page_first 1831
_journal_paper_doi 10.1039/C6CE01601D
_journal_volume 19
_journal_year 2017
_chemical_formula_moiety 'C H7 Cu N3 O5'
_chemical_formula_sum 'C H7 Cu N3 O5'
_chemical_formula_weight 204.64
_space_group_crystal_system orthorhombic
_space_group_IT_number 62
_space_group_name_Hall '-P 2bc 2a'
_space_group_name_H-M_alt 'P m n b'
_symmetry_space_group_name_Hall '-P 2bc 2a'
_symmetry_space_group_name_H-M 'P m n b'
_atom_sites_solution_hydrogens geom
_atom_sites_solution_primary iterative
_audit_update_record
;
2017-01-25 deposited with the CCDC.
2017-03-08 downloaded from the CCDC.
;
_cell_angle_alpha 90
_cell_angle_beta 90
_cell_angle_gamma 90
_cell_formula_units_Z 4
_cell_length_a 7.1767(3)
_cell_length_b 7.3661(4)
_cell_length_c 12.3418(7)
_cell_measurement_reflns_used 904
_cell_measurement_temperature 150(2)
_cell_measurement_theta_max 27.485
_cell_measurement_theta_min 0.998
_cell_volume 652.44(6)
_computing_data_reduction 'DENZO/SCALEPACK (Otwinowski & Minor, 1997)'
_computing_molecular_graphics 'Olex2 (Dolomanov et al., 2009)'
_computing_publication_material 'Olex2 (Dolomanov et al., 2009)'
_computing_structure_refinement 'ShelXL (Sheldrick, 2008)'
_computing_structure_solution 'olex2.solve (Dolomanov et al., 2009)'
_diffrn_ambient_temperature 150(2)
_diffrn_measured_fraction_theta_full 0.998
_diffrn_measured_fraction_theta_max 0.998
_diffrn_measurement_device Area
_diffrn_measurement_device_type KappaCCD
_diffrn_measurement_method \w
_diffrn_orient_matrix_type X=UH
_diffrn_orient_matrix_UB_11 -0.030886
_diffrn_orient_matrix_UB_12 -0.023129
_diffrn_orient_matrix_UB_13 0.077795
_diffrn_orient_matrix_UB_21 0.082449
_diffrn_orient_matrix_UB_22 -0.109437
_diffrn_orient_matrix_UB_23 -0.000521
_diffrn_orient_matrix_UB_31 0.107999
_diffrn_orient_matrix_UB_32 0.076932
_diffrn_orient_matrix_UB_33 0.022646
_diffrn_radiation_type MoK\a
_diffrn_radiation_wavelength 0.71073
_diffrn_reflns_av_R_equivalents 0.057
_diffrn_reflns_av_unetI/netI 0.0531
_diffrn_reflns_Laue_measured_fraction_full 0.998
_diffrn_reflns_Laue_measured_fraction_max 0.998
_diffrn_reflns_number 9265
_diffrn_reflns_point_group_measured_fraction_full 0.998
_diffrn_reflns_point_group_measured_fraction_max 0.998
_diffrn_reflns_theta_full 25.242
_diffrn_reflns_theta_max 27.528
_diffrn_reflns_theta_min 3.221
_diffrn_source 'fine-focus sealed tube'
_exptl_absorpt_coefficient_mu 3.321
_exptl_absorpt_correction_T_max 1.048
_exptl_absorpt_correction_T_min 1.000
_exptl_absorpt_correction_type multi-scan
_exptl_absorpt_process_details 'DENZO/SCALEPACK (Otwinowski & Minor, 1997)'
_exptl_crystal_colour 'dark blue'
_exptl_crystal_colour_modifier dark
_exptl_crystal_colour_primary blue
_exptl_crystal_density_diffrn 2.083
_exptl_crystal_description 'rect. Prism'
_exptl_crystal_F_000 412
_exptl_crystal_size_max 0.400
_exptl_crystal_size_mid 0.060
_exptl_crystal_size_min 0.040
_refine_diff_density_max 1.181
_refine_diff_density_min -1.734
_refine_diff_density_rms 0.386
_refine_ls_extinction_method none
_refine_ls_goodness_of_fit_ref 1.205
_refine_ls_hydrogen_treatment constr
_refine_ls_matrix_type full
_refine_ls_number_parameters 59
_refine_ls_number_reflns 814
_refine_ls_number_restraints 0
_refine_ls_restrained_S_all 1.205
_refine_ls_R_factor_all 0.0734
_refine_ls_R_factor_gt 0.0496
_refine_ls_shift/su_max 0.000
_refine_ls_shift/su_mean 0.000
_refine_ls_structure_factor_coef Fsqd
_refine_ls_weighting_details 'w=1/[\s^2^(Fo^2^)+(0.1125P)^2^] where P=(Fo^2^+2Fc^2^)/3'
_refine_ls_weighting_scheme calc
_refine_ls_wR_factor_gt 0.1366
_refine_ls_wR_factor_ref 0.1872
_reflns_Friedel_coverage 0.000
_reflns_number_gt 604
_reflns_number_total 814
_reflns_threshold_expression 'I > 2\s(I)'
_cod_data_source_file c6ce01601d2.cif
_cod_data_source_block CuFmNO3
_cod_depositor_comments 'Adding full bibliography for 7227816--7227818.cif.'
_cod_database_code 7227817
_shelx_space_group_comment
;
The symmetry employed for this shelxl refinement is uniquely defined
by the following loop, which should always be used as a source of
symmetry information in preference to the above space-group names.
They are only intended as comments.
;
_olex2_refinement_description
;
1. Fixed Uiso
 At 1.2 times of:
  All C(H) groups, All N(H,H,H) groups
2.a Aromatic/amide H refined with riding coordinates:
 C1(H1)
2.b Idealised Me refined as rotating group:
 N4(H4A,H4B,H4C)
;
_olex2_submission_original_sample_id CuFmNO3
_olex2_submission_special_instructions 'No special instructions were received'

loop_
_space_group_symop_operation_xyz
'x, y, z'
'-x, -y+1/2, z+1/2'
'x+1/2, -y, -z'
'-x+1/2, y+1/2, -z+1/2'
'-x, -y, -z'
'x, y-1/2, -z-1/2'
'-x-1/2, y, z'
'x-1/2, -y-1/2, z-1/2'

loop_
_atom_site_label
_atom_site_type_symbol
_atom_site_fract_x
_atom_site_fract_y
_atom_site_fract_z
_atom_site_U_iso_or_equiv
_atom_site_adp_type
_atom_site_occupancy
_atom_site_site_symmetry_order
_atom_site_calc_flag
_atom_site_refinement_flags_posn
_atom_site_refinement_flags_adp
_atom_site_refinement_flags_occupancy
Cu1 Cu 0.7500 0.31543(12) 0.37513(7) 0.0149(4) Uani 1 2 d S T P
O1 O 0.7500 0.0350(9) 0.6717(5) 0.0302(14) Uani 1 2 d S T P
O4 O 0.7500 0.5801(7) 0.4255(4) 0.0188(12) Uani 1 2 d S T P
O3 O 0.7500 0.0786(10) 0.4979(5) 0.0335(15) Uani 1 2 d S T P
N1 N 0.7500 0.1411(10) 0.5936(6) 0.0216(15) Uani 1 2 d S T P
C1 C 0.7500 0.6851(11) 0.3448(7) 0.0198(17) Uani 1 2 d S T P
H1 H 0.7500 0.8096 0.3573 0.024 Uiso 1 2 calc RS T P
N2 N 0.4767(7) 0.3146(6) 0.3722(3) 0.0182(11) Uani 1 1 d . . .
H2A H 0.4369 0.3800 0.3161 0.022 Uiso 1 1 calc GR . .
H2B H 0.4332 0.3624 0.4334 0.022 Uiso 1 1 calc GR . .
H2C H 0.4359 0.2010 0.3657 0.022 Uiso 1 1 calc GR . .
O5 O 0.7500 0.6307(8) 0.2498(4) 0.0176(12) Uani 1 2 d S T P
O2 O 0.7500 0.3041(9) 0.6076(6) 0.060(3) Uani 1 2 d S T P

loop_
_atom_site_aniso_label
_atom_site_aniso_U_11
_atom_site_aniso_U_22
_atom_site_aniso_U_33
_atom_site_aniso_U_23
_atom_site_aniso_U_13
_atom_site_aniso_U_12
Cu1 0.0136(6) 0.0151(6) 0.0160(6) -0.0017(3) 0.000 0.000
O1 0.051(4) 0.023(3) 0.017(3) 0.003(3) 0.000 0.000
O4 0.026(3) 0.017(3) 0.014(3) 0.000(2) 0.000 0.000
O3 0.050(4) 0.034(4) 0.017(3) 0.001(3) 0.000 0.000
N1 0.029(4) 0.017(3) 0.019(3) 0.001(3) 0.000 0.000
C1 0.021(4) 0.015(4) 0.023(4) 0.000(3) 0.000 0.000
N2 0.014(2) 0.020(3) 0.021(3) -0.0037(17) 0.0027(17) 0.0014(17)
O5 0.025(3) 0.015(3) 0.013(3) 0.004(2) 0.000 0.000
O2 0.126(9) 0.014(4) 0.039(4) -0.002(3) 0.000 0.000

loop_
_atom_type_symbol
_atom_type_description
_atom_type_scat_dispersion_real
_atom_type_scat_dispersion_imag
_atom_type_scat_source
C C 0.0033 0.0016 'International Tables Vol C Tables 4.2.6.8 and 6.1.1.4'
H H 0.0000 0.0000 'International Tables Vol C Tables 4.2.6.8 and 6.1.1.4'
Cu Cu 0.3201 1.2651 'International Tables Vol C Tables 4.2.6.8 and 6.1.1.4'
N N 0.0061 0.0033 'International Tables Vol C Tables 4.2.6.8 and 6.1.1.4'
O O 0.0106 0.0060 'International Tables Vol C Tables 4.2.6.8 and 6.1.1.4'

loop_
_geom_angle_atom_site_label_1
_geom_angle_atom_site_label_2
_geom_angle_atom_site_label_3
_geom_angle
_geom_angle_site_symmetry_1
_geom_angle_site_symmetry_3
O4 Cu1 O3 121.4(2) . .
O4 Cu1 O5 149.1(2) . 6_556
N2 Cu1 O4 90.49(12) . .
N2 Cu1 O4 90.49(12) 7_755 .
N2 Cu1 O3 90.56(12) 7_755 .
N2 Cu1 O3 90.56(12) . .
N2 Cu1 N2 177.8(2) . 7_755
N2 Cu1 O5 89.09(11) . 6_556
N2 Cu1 O5 89.09(11) 7_755 6_556
O5 Cu1 O3 89.5(2) 6_556 .
C1 O4 Cu1 110.2(5) . .
N1 O3 Cu1 109.7(6) . .
O1 N1 O3 119.6(7) . .
O2 N1 O1 120.9(8) . .
O2 N1 O3 119.5(8) . .
O4 C1 H1 118.4 . .
O5 C1 O4 123.3(7) . .
O5 C1 H1 118.4 . .
Cu1 N2 H2A 109.5 . .
Cu1 N2 H2B 109.5 . .
Cu1 N2 H2C 109.5 . .
H2A N2 H2B 109.5 . .
H2A N2 H2C 109.5 . .
H2B N2 H2C 109.5 . .
C1 O5 Cu1 119.7(5) . 6_566

loop_
_geom_bond_atom_site_label_1
_geom_bond_atom_site_label_2
_geom_bond_distance
_geom_bond_site_symmetry_2
Cu1 O4 2.046(6) .
Cu1 O3 2.311(7) .
Cu1 N2 1.962(5) .
Cu1 N2 1.962(5) 7_755
Cu1 O5 2.057(5) 6_556
O1 N1 1.241(10) .
O4 C1 1.260(10) .
O3 N1 1.268(9) .
N1 O2 1.213(10) .
C1 H1 0.9300 .
C1 O5 1.239(10) .
N2 H2A 0.8900 .
N2 H2B 0.8900 .
N2 H2C 0.8900 .
O5 Cu1 2.057(5) 6_566

loop_
_geom_torsion_atom_site_label_1
_geom_torsion_atom_site_label_2
_geom_torsion_atom_site_label_3
_geom_torsion_atom_site_label_4
_geom_torsion
_geom_torsion_site_symmetry_4
Cu1 O4 C1 O5 0.000(3) .
Cu1 O3 N1 O1 180.000(2) .
Cu1 O3 N1 O2 0.000(2) .
O4 C1 O5 Cu1 180.000(2) 6_566
